data_4020282
loop_
_publ_author_name
'Russell J. Pearson'
'Kathryn M. Evans'
'Alexandra M. Z. Slawin'
'Douglas Philp'
'Nicholas J. Westwood'

_journal_name_full 'Journal of Organic Chemistry'
_journal_page_first 5055
_journal_page_last 5061
_journal_paper_doi 10.1021/jo0503106
_journal_volume 70
_journal_year 2005
_chemical_formula_moiety '2[C10 H8 Br2 N2 O2].C H Cl3.[C4 H10 O]0.50'
_chemical_formula_sum 'C23 H22 Br4 Cl3 N4 O4.5'
_chemical_formula_weight 852.44
_space_group_IT_number 80
_symmetry_cell_setting tetragonal
_symmetry_space_group_name_Hall 'I 4bw'
_symmetry_space_group_name_H-M 'I 41'
_cell_angle_alpha 90.00
_cell_angle_beta 90.00
_cell_angle_gamma 90.00
_cell_formula_units_Z 8
_cell_length_a 20.153(3)
_cell_length_b 20.153(3)
_cell_length_c 14.202(2)
_cell_measurement_temperature 93(2)
_cell_volume 5767.8(14)
_diffrn_ambient_temperature 93(2)
_exptl_crystal_density_diffrn 1.963
_cod_depositor_comments
;
The following automatic conversions were performed:
'_symmetry_cell_setting' value 'Tetragonal' changed to 'tetragonal'
according to '/home/saulius/struct/CIF-dictionaries/cif_core.dic'
dictionary named 'cif_core.dic' version 2.4.1 from 2010-06-29.

Automatic conversion script
Id: cif_fix_enum 1527 2010-12-29 10:47:43Z saulius 
;
_cod_original_formula_sum 'C23 H22 Br4 Cl3 N4 O4.50'
_cod_database_code 4020282

loop_
_symmetry_equiv_pos_as_xyz
'x, y, z'
'-x+1/2, -y+1/2, z+1/2'
'-y, x+1/2, z+1/4'
'y+1/2, -x, z+3/4'
'x+1/2, y+1/2, z+1/2'
'-x+1, -y+1, z+1'
'-y+1/2, x+1, z+3/4'
'y+1, -x+1/2, z+5/4'

loop_
_atom_site_label
_atom_site_type_symbol
_atom_site_fract_x
_atom_site_fract_y
_atom_site_fract_z
_atom_site_U_iso_or_equiv
_atom_site_adp_type
_atom_site_occupancy
_atom_site_symmetry_multiplicity
_atom_site_calc_flag
_atom_site_refinement_flags
_atom_site_disorder_assembly
_atom_site_disorder_group
C1A C 1.2001(3) 0.2370(3) 0.9882(5) 0.0165(15) Uani 1 1 d . . .
N1 N 1.1569(3) 0.1849(3) 0.9919(4) 0.0140(12) Uani 1 1 d . . .
O1 O 1.0932(2) 0.1947(2) 1.0019(4) 0.0249(11) Uani 1 1 d . . .
C2 C 1.1823(3) 0.1218(3) 0.9883(5) 0.0169(14) Uani 1 1 d . . .
C3 C 1.2491(3) 0.1112(3) 0.9732(5) 0.0155(14) Uani 1 1 d . . .
N4 N 1.2915(3) 0.1619(3) 0.9677(4) 0.0160(12) Uani 1 1 d . . .
O4 O 1.3554(2) 0.1531(2) 0.9532(4) 0.0210(11) Uani 1 1 d . . .
C4A C 1.2681(4) 0.2281(3) 0.9791(5) 0.0178(15) Uani 1 1 d . . .
C5 C 1.3128(4) 0.2803(3) 0.9797(5) 0.0207(15) Uani 1 1 d . . .
H5A H 1.3591 0.2729 0.9727 0.025 Uiso 1 1 calc R . .
C6 C 1.2879(4) 0.3431(4) 0.9910(5) 0.0290(18) Uani 1 1 d . . .
H6A H 1.3175 0.3798 0.9911 0.035 Uiso 1 1 calc R . .
C7 C 1.2198(4) 0.3544(4) 1.0021(6) 0.0271(17) Uani 1 1 d . . .
H7A H 1.2041 0.3982 1.0124 0.033 Uiso 1 1 calc R . .
C8 C 1.1754(4) 0.3028(3) 0.9984(5) 0.0228(16) Uani 1 1 d . . .
H8A H 1.1290 0.3109 1.0026 0.027 Uiso 1 1 calc R . .
C9 C 1.1327(4) 0.0676(4) 1.0004(6) 0.0246(16) Uani 1 1 d . . .
H9A H 1.0990 0.0809 1.0475 0.030 Uiso 1 1 calc R . .
H9B H 1.1550 0.0269 1.0233 0.030 Uiso 1 1 calc R . .
Br9 Br 1.08940(3) 0.04961(3) 0.87900(4) 0.02260(17) Uani 1 1 d . . .
C10 C 1.2774(3) 0.0428(3) 0.9640(5) 0.0226(16) Uani 1 1 d . . .
H10A H 1.3114 0.0423 0.9136 0.027 Uiso 1 1 calc R . .
H10B H 1.2418 0.0113 0.9463 0.027 Uiso 1 1 calc R . .
Br10 Br 1.31751(4) 0.01531(4) 1.08296(6) 0.0359(2) Uani 1 1 d . . .
C11A C 0.7596(3) 0.2053(3) 0.9529(4) 0.0146(14) Uani 1 1 d . . .
N11 N 0.8138(3) 0.1600(3) 0.9493(5) 0.0222(14) Uani 1 1 d . . .
O11 O 0.8013(2) 0.0980(2) 0.9396(4) 0.0238(11) Uani 1 1 d . . .
C12 C 0.8755(3) 0.1829(3) 0.9538(5) 0.0185(15) Uani 1 1 d . . .
C13 C 0.8883(3) 0.2509(3) 0.9709(5) 0.0160(14) Uani 1 1 d . . .
N14 N 0.8377(3) 0.2954(3) 0.9768(4) 0.0173(12) Uani 1 1 d . . .
O14 O 0.8494(2) 0.3570(2) 0.9902(4) 0.0232(11) Uani 1 1 d . . .
C14A C 0.7738(3) 0.2735(3) 0.9653(5) 0.0182(15) Uani 1 1 d . . .
C15 C 0.7203(4) 0.3188(4) 0.9648(5) 0.0256(17) Uani 1 1 d . . .
H15A H 0.7282 0.3648 0.9737 0.031 Uiso 1 1 calc R . .
C16 C 0.6566(4) 0.2955(4) 0.9512(6) 0.0306(19) Uani 1 1 d . . .
H16A H 0.6208 0.3261 0.9478 0.037 Uiso 1 1 calc R . .
C17 C 0.6441(4) 0.2276(4) 0.9425(6) 0.0306(18) Uani 1 1 d . . .
H17A H 0.5998 0.2124 0.9357 0.037 Uiso 1 1 calc R . .
C18 C 0.6945(4) 0.1833(4) 0.9435(5) 0.0255(17) Uani 1 1 d . . .
H18A H 0.6854 0.1372 0.9379 0.031 Uiso 1 1 calc R . .
C19 C 0.9307(3) 0.1350(3) 0.9400(6) 0.0197(15) Uani 1 1 d . . .
H19A H 0.9703 0.1584 0.9157 0.024 Uiso 1 1 calc R . .
H19B H 0.9175 0.1009 0.8935 0.024 Uiso 1 1 calc R . .
Br19 Br 0.95169(3) 0.09255(3) 1.06113(5) 0.02485(18) Uani 1 1 d . . .
C20 C 0.9554(3) 0.2787(3) 0.9869(5) 0.0189(15) Uani 1 1 d . . .
H20A H 0.9854 0.2438 1.0115 0.023 Uiso 1 1 calc R . .
H20B H 0.9532 0.3151 1.0336 0.023 Uiso 1 1 calc R . .
Br20 Br 0.98909(4) 0.31255(4) 0.86607(6) 0.0380(2) Uani 1 1 d . . .
C21 C 1.4693(4) 0.1318(4) 1.0844(6) 0.040(2) Uani 1 1 d . . .
H21A H 1.4204 0.1307 1.0726 0.049 Uiso 1 1 calc R . .
Cl1 Cl 1.50880(13) 0.09829(14) 0.98396(17) 0.0666(7) Uani 1 1 d . . .
Cl5 Cl 1.48437(11) 0.08558(10) 1.18436(14) 0.0456(5) Uani 1 1 d . . .
Cl6 Cl 1.49259(11) 0.21539(10) 1.09716(15) 0.0487(5) Uani 1 1 d . . .
O22 O 1.0000 0.5000 0.8571(6) 0.049(2) Uani 1 2 d S . .
C23 C 1.0577(5) 0.5056(5) 0.9098(6) 0.059(3) Uani 1 1 d . . .
H23A H 1.0629 0.4652 0.9487 0.071 Uiso 1 1 calc R . .
H23B H 1.0534 0.5439 0.9530 0.071 Uiso 1 1 calc R . .
C24 C 1.1166(5) 0.5142(6) 0.8526(9) 0.071(3) Uani 1 1 d . . .
H24A H 1.1556 0.5174 0.8935 0.107 Uiso 1 1 calc R . .
H24B H 1.1124 0.5550 0.8154 0.107 Uiso 1 1 calc R . .
H24C H 1.1215 0.4762 0.8103 0.107 Uiso 1 1 calc R . .

loop_
_atom_site_aniso_label
_atom_site_aniso_U_11
_atom_site_aniso_U_22
_atom_site_aniso_U_33
_atom_site_aniso_U_23
_atom_site_aniso_U_13
_atom_site_aniso_U_12
C1A 0.015(3) 0.019(4) 0.015(4) 0.002(3) 0.002(3) 0.000(3)
N1 0.014(3) 0.015(3) 0.013(3) 0.002(2) 0.003(2) 0.006(2)
O1 0.016(2) 0.028(3) 0.031(3) 0.000(2) 0.001(2) 0.009(2)
C2 0.017(3) 0.019(3) 0.015(3) 0.005(3) 0.009(3) 0.006(3)
C3 0.020(3) 0.015(3) 0.011(3) -0.002(3) 0.001(3) -0.001(3)
N4 0.021(3) 0.021(3) 0.006(3) 0.003(2) 0.003(2) 0.003(3)
O4 0.012(2) 0.026(3) 0.025(3) -0.001(2) 0.001(2) -0.0007(19)
C4A 0.028(4) 0.011(3) 0.014(4) 0.000(3) 0.001(3) -0.001(3)
C5 0.022(4) 0.024(4) 0.016(4) 0.004(3) -0.003(3) -0.002(3)
C6 0.052(5) 0.018(4) 0.017(4) 0.001(3) -0.002(4) -0.019(3)
C7 0.042(5) 0.015(4) 0.024(4) 0.002(3) -0.004(3) 0.011(3)
C8 0.028(4) 0.015(3) 0.025(4) 0.004(3) -0.001(3) -0.001(3)
C9 0.027(4) 0.024(4) 0.023(4) 0.000(3) 0.002(3) 0.000(3)
Br9 0.0179(3) 0.0192(3) 0.0306(4) -0.0021(3) 0.0011(3) -0.0026(3)
C10 0.018(3) 0.022(3) 0.027(4) 0.003(3) 0.002(3) 0.008(3)
Br10 0.0430(5) 0.0234(4) 0.0412(5) 0.0074(3) -0.0111(4) 0.0052(3)
C11A 0.016(3) 0.021(3) 0.007(3) 0.000(3) -0.004(3) 0.001(3)
N11 0.022(3) 0.020(3) 0.025(3) -0.002(3) 0.003(3) -0.003(2)
O11 0.029(3) 0.010(2) 0.032(3) -0.008(2) 0.005(2) -0.0021(19)
C12 0.016(3) 0.017(3) 0.023(4) 0.004(3) -0.003(3) 0.004(3)
C13 0.015(3) 0.014(3) 0.020(4) -0.001(3) 0.001(3) -0.002(2)
N14 0.011(3) 0.014(3) 0.026(3) -0.001(3) -0.002(3) 0.006(2)
O14 0.026(3) 0.010(2) 0.034(3) -0.005(2) -0.001(2) 0.0004(19)
C14A 0.022(4) 0.022(4) 0.011(3) 0.000(3) 0.000(3) -0.003(3)
C15 0.024(4) 0.028(4) 0.025(4) -0.003(3) -0.008(3) 0.010(3)
C16 0.017(4) 0.037(4) 0.038(5) -0.003(4) -0.001(3) 0.007(3)
C17 0.015(3) 0.046(5) 0.030(4) -0.003(4) -0.001(3) 0.004(3)
C18 0.024(4) 0.035(4) 0.018(4) 0.003(3) -0.005(3) -0.017(3)
C19 0.019(3) 0.013(3) 0.027(4) 0.001(3) 0.002(3) 0.001(3)
Br19 0.0221(3) 0.0198(3) 0.0326(4) -0.0007(3) -0.0014(3) 0.0014(3)
C20 0.012(3) 0.024(4) 0.021(4) 0.001(3) 0.001(3) 0.002(3)
Br20 0.0222(4) 0.0514(5) 0.0403(5) 0.0154(4) 0.0083(4) -0.0056(3)
C21 0.042(4) 0.047(5) 0.033(4) -0.016(4) 0.011(4) 0.002(4)
Cl1 0.0702(16) 0.0840(17) 0.0456(12) -0.0175(12) 0.0134(11) 0.0145(13)
Cl5 0.0620(13) 0.0381(10) 0.0367(9) -0.0014(8) -0.0115(9) 0.0068(9)
Cl6 0.0556(12) 0.0416(10) 0.0488(11) 0.0041(9) 0.0060(10) -0.0052(9)
O22 0.052(5) 0.040(4) 0.053(5) 0.000 0.000 -0.002(3)
C23 0.068(6) 0.065(6) 0.045(5) 0.019(4) -0.032(5) -0.012(5)
C24 0.047(6) 0.092(8) 0.075(8) 0.004(7) -0.009(6) 0.018(6)

loop_
_geom_bond_atom_site_label_1
_geom_bond_atom_site_label_2
_geom_bond_distance
_geom_bond_site_symmetry_2
_geom_bond_publ_flag
C1A N1 1.364(9) . ?
C1A C4A 1.388(10) . ?
C1A C8 1.426(10) . ?
N1 O1 1.307(7) . ?
N1 C2 1.372(8) . ?
C2 C3 1.380(9) . ?
C2 C9 1.491(10) . ?
C3 N4 1.336(8) . ?
C3 C10 1.496(9) . ?
N4 O4 1.315(7) . ?
N4 C4A 1.424(8) . ?
C4A C5 1.385(10) . ?
C5 C6 1.370(10) . ?
C5 H5A 0.9500 . ?
C6 C7 1.401(11) . ?
C6 H6A 0.9500 . ?
C7 C8 1.371(10) . ?
C7 H7A 0.9500 . ?
C8 H8A 0.9500 . ?
C9 Br9 1.965(8) . ?
C9 H9A 0.9900 . ?
C9 H9B 0.9900 . ?
C10 Br10 1.954(7) . ?
C10 H10A 0.9900 . ?
C10 H10B 0.9900 . ?
C11A C18 1.391(9) . ?
C11A C14A 1.415(9) . ?
C11A N11 1.425(9) . ?
N11 O11 1.281(7) . ?
N11 C12 1.329(9) . ?
C12 C13 1.416(9) . ?
C12 C19 1.485(9) . ?
C13 N14 1.360(8) . ?
C13 C20 1.480(9) . ?
N14 O14 1.277(7) . ?
N14 C14A 1.372(8) . ?
C14A C15 1.412(10) . ?
C15 C16 1.381(10) . ?
C15 H15A 0.9500 . ?
C16 C17 1.397(11) . ?
C16 H16A 0.9500 . ?
C17 C18 1.351(11) . ?
C17 H17A 0.9500 . ?
C18 H18A 0.9500 . ?
C19 Br19 1.967(8) . ?
C19 H19A 0.9900 . ?
C19 H19B 0.9900 . ?
C20 Br20 1.968(7) . ?
C20 H20A 0.9900 . ?
C20 H20B 0.9900 . ?
C21 Cl5 1.724(9) . ?
C21 Cl6 1.759(8) . ?
C21 Cl1 1.767(8) . ?
C21 H21A 1.0000 . ?
O22 C23 1.387(9) . ?
O22 C23 1.387(9) 6_654 ?
C23 C24 1.449(15) . ?
C23 H23A 0.9900 . ?
C23 H23B 0.9900 . ?
C24 H24A 0.9800 . ?
C24 H24B 0.9800 . ?
C24 H24C 0.9800 . ?
